data_7701461
loop_
_publ_author_name
'Cheng, Li-Wei'
'Zhang, Chi-Lung'
'Wei, Jun-Yu'
'Lin, Po-Heng'

_publ_section_title
;
 Mononuclear and Trinuclear DyIII SMMs with Schiff-base Ligands Modified
 by Nitro- Group: First Triangular Complex with N-N Pathway
;
_journal_name_full 'Dalton Transactions'
_journal_paper_doi 10.1039/C9DT02646K
_journal_year 2019
_chemical_formula_moiety 'C69 H81 Gd3 N24 O33'
_chemical_formula_sum 'C69 H81 Gd3 N24 O33'
_chemical_formula_weight 2246.32
_space_group_crystal_system cubic
_space_group_IT_number 205
_space_group_name_Hall '-P 2ac 2ab 3'
_space_group_name_H-M_alt 'P a -3'
_symmetry_space_group_name_Hall '-P 2ac 2ab 3'
_symmetry_space_group_name_H-M 'P a -3'
_atom_sites_solution_hydrogens geom
_audit_creation_date 2019-09-09
_audit_creation_method
;
Olex2 1.2-ac21
(compiled 2015.09.16 svn.r134, GUI svn.r4998)
;
_audit_update_record
;
2019-09-27 deposited with the CCDC.    2019-10-30 downloaded from the CCDC.
;
_cell_angle_alpha 90
_cell_angle_beta 90
_cell_angle_gamma 90
_cell_formula_units_Z 8
_cell_length_a 28.897(4)
_cell_length_b 28.897(4)
_cell_length_c 28.897(4)
_cell_measurement_reflns_used 9418
_cell_measurement_temperature 150(2)
_cell_measurement_theta_max 26.345
_cell_measurement_theta_min 2.991
_cell_volume 24130(6)
_computing_molecular_graphics 'Olex2 (Dolomanov et al., 2009)'
_computing_publication_material 'Olex2 (Dolomanov et al., 2009)'
_computing_structure_refinement 'XL (Sheldrick, 2008)'
_computing_structure_solution 'SHELXT 2014/5 (Sheldrick, 2014)'
_diffrn_ambient_temperature 150.15
_diffrn_measured_fraction_theta_full 0.998
_diffrn_measured_fraction_theta_max 0.998
_diffrn_measurement_device_type 'Bruker APEX-II CCD'
_diffrn_measurement_method '\f and \w scans'
_diffrn_radiation_type MoK\a
_diffrn_radiation_wavelength 0.71075
_diffrn_reflns_av_R_equivalents 0.0542
_diffrn_reflns_av_unetI/netI 0.0136
_diffrn_reflns_Laue_measured_fraction_full 0.998
_diffrn_reflns_Laue_measured_fraction_max 0.998
_diffrn_reflns_limit_h_max 34
_diffrn_reflns_limit_h_min -34
_diffrn_reflns_limit_k_max 34
_diffrn_reflns_limit_k_min -32
_diffrn_reflns_limit_l_max 27
_diffrn_reflns_limit_l_min -34
_diffrn_reflns_number 234187
_diffrn_reflns_point_group_measured_fraction_full 0.998
_diffrn_reflns_point_group_measured_fraction_max 0.998
_diffrn_reflns_theta_full 24.978
_diffrn_reflns_theta_max 24.978
_diffrn_reflns_theta_min 2.907
_exptl_absorpt_coefficient_mu 1.700
_exptl_absorpt_correction_T_max 0.7454
_exptl_absorpt_correction_T_min 0.6338
_exptl_absorpt_correction_type multi-scan
_exptl_absorpt_process_details
;
 SADABS 2016/2: Krause, L., Herbst-Irmer, R., Sheldrick G.M. & Stalke D.,
 J. Appl. Cryst. 48 (2015) 3-10
;
_exptl_crystal_colour yellow
_exptl_crystal_density_diffrn 1.237
_exptl_crystal_description block
_exptl_crystal_F_000 8952
_exptl_crystal_size_max 0.301
_exptl_crystal_size_mid 0.190
_exptl_crystal_size_min 0.105
_refine_diff_density_max 2.064
_refine_diff_density_min -0.926
_refine_diff_density_rms 0.141
_refine_ls_extinction_method none
_refine_ls_goodness_of_fit_ref 1.142
_refine_ls_hydrogen_treatment constr
_refine_ls_matrix_type full
_refine_ls_number_parameters 394
_refine_ls_number_reflns 7075
_refine_ls_number_restraints 0
_refine_ls_restrained_S_all 1.142
_refine_ls_R_factor_all 0.0859
_refine_ls_R_factor_gt 0.0573
_refine_ls_shift/su_max 0.000
_refine_ls_shift/su_mean 0.000
_refine_ls_structure_factor_coef Fsqd
_refine_ls_weighting_details 'w=1/[\s^2^(Fo^2^)+(0.0264P)^2^+293.8480P] where P=(Fo^2^+2Fc^2^)/3'
_refine_ls_weighting_scheme calc
_refine_ls_wR_factor_gt 0.1211
_refine_ls_wR_factor_ref 0.1419
_reflns_Friedel_coverage 0.000
_reflns_number_gt 5593
_reflns_number_total 7075
_reflns_threshold_expression 'I > 2\s(I)'
_cod_data_source_file c9dt02646k2.cif
_cod_data_source_block clw_gd_1
_cod_original_cell_volume 24130(10)
_cod_database_code 7701461
_shelx_space_group_comment
;
The symmetry employed for this shelxl refinement is uniquely defined
by the following loop, which should always be used as a source of
symmetry information in preference to the above space-group names.
They are only intended as comments.
;
_shelx_estimated_absorpt_t_max 0.833
_shelx_estimated_absorpt_t_min 0.602
_olex2_refinement_description
;
1. Fixed Uiso
 At 1.2 times of:
  All C(H) groups, All N(H) groups
 At 1.5 times of:
  All C(H,H,H) groups
2.a Aromatic/amide H refined with riding coordinates:
 N4(H4), C10(H10), C7(H7), C12(H12), C21(H21), C14(H14), C5(H5), C3(H3),
 C18(H18)
2.b Idealised Me refined as rotating group:
 C17(H17A,H17B,H17C), C23(H23A,H23B,H23C), C8(H8A,H8B,H8C), C22(H22A,H22B,
 H22C), C19(H19A,H19B,H19C), C20(H20A,H20B,H20C)
;
_shelx_shelxl_version_number 2018/3
_olex2_submission_special_instructions 'No special instructions were received'

loop_
_space_group_symop_operation_xyz
'x, y, z'
'-x+1/2, -y, z+1/2'
'x+1/2, -y+1/2, -z'
'-x, y+1/2, -z+1/2'
'z, x, y'
'-z+1/2, -x, y+1/2'
'z+1/2, -x+1/2, -y'
'-z, x+1/2, -y+1/2'
'y, z, x'
'y+1/2, -z+1/2, -x'
'-y, z+1/2, -x+1/2'
'-y+1/2, -z, x+1/2'
'-x, -y, -z'
'x-1/2, y, -z-1/2'
'-x-1/2, y-1/2, z'
'x, -y-1/2, z-1/2'
'-z, -x, -y'
'z-1/2, x, -y-1/2'
'-z-1/2, x-1/2, y'
'z, -x-1/2, y-1/2'
'-y, -z, -x'
'-y-1/2, z-1/2, x'
'y, -z-1/2, x-1/2'
'y-1/2, z, -x-1/2'

loop_
_atom_site_label
_atom_site_type_symbol
_atom_site_fract_x
_atom_site_fract_y
_atom_site_fract_z
_atom_site_U_iso_or_equiv
_atom_site_adp_type
_atom_site_occupancy
_atom_site_site_symmetry_order
_atom_site_calc_flag
_atom_site_refinement_flags_posn
Gd01 Gd 0.11534(2) -0.02902(2) 0.11526(2) 0.02682(12) Uani 1 1 d .
O5 O 0.03733(15) -0.02626(15) 0.09401(16) 0.0298(10) Uani 1 1 d .
O9 O -0.10788(16) 0.12046(16) 0.09982(17) 0.0345(11) Uani 1 1 d .
O1 O 0.16487(17) 0.01630(16) 0.15672(16) 0.0337(11) Uani 1 1 d .
O2 O 0.24161(18) 0.0288(2) 0.20334(19) 0.0483(14) Uani 1 1 d .
N4 N -0.03489(19) 0.00011(19) 0.09853(19) 0.0304(12) Uani 1 1 d .
H4 H -0.044968 -0.025756 0.086019 0.037 Uiso 1 1 calc R
N5 N -0.06582(19) 0.03524(19) 0.11069(19) 0.0287(12) Uani 1 1 d .
O10 O 0.19041(19) -0.0619(2) 0.1025(2) 0.0491(14) Uani 1 1 d .
O11 O 0.0961(2) -0.04329(18) 0.19440(18) 0.0442(13) Uani 1 1 d .
O6 O -0.2714(2) -0.0072(3) 0.1583(3) 0.076(2) Uani 1 1 d .
O4 O 0.1337(3) 0.1757(3) 0.2982(3) 0.110(4) Uani 1 1 d .
N3 N 0.0239(2) 0.0453(2) 0.1282(2) 0.0326(13) Uani 1 1 d .
O8 O -0.18423(19) 0.1687(2) 0.0961(2) 0.0531(15) Uani 1 1 d .
N2 N 0.0705(2) 0.04204(19) 0.1420(2) 0.0322(13) Uani 1 1 d .
C10 C -0.1077(2) 0.0211(2) 0.1155(2) 0.0310(15) Uani 1 1 d .
H10 H -0.113092 -0.011345 0.115395 0.037 Uiso 1 1 calc R
C16 C -0.1449(2) 0.0988(3) 0.1103(2) 0.0331(15) Uani 1 1 d .
N8 N 0.1091(2) -0.0759(2) 0.2643(2) 0.0470(17) Uani 1 1 d .
O7 O -0.3072(2) 0.0567(3) 0.1457(3) 0.072(2) Uani 1 1 d .
C1 C 0.1647(2) 0.0488(2) 0.1869(2) 0.0321(15) Uani 1 1 d .
C7 C 0.0809(3) 0.0715(3) 0.1735(2) 0.0388(17) Uani 1 1 d .
H7 H 0.056965 0.092065 0.182721 0.047 Uiso 1 1 calc R
C9 C 0.0111(2) 0.0066(2) 0.1064(2) 0.0301(15) Uani 1 1 d .
O3 O 0.2075(3) 0.1640(2) 0.3065(3) 0.086(3) Uani 1 1 d .
C11 C -0.1471(2) 0.0514(3) 0.1212(2) 0.0348(16) Uani 1 1 d .
C6 C 0.1251(3) 0.0769(2) 0.1968(3) 0.0406(18) Uani 1 1 d .
C15 C -0.1892(3) 0.1233(3) 0.1100(2) 0.0360(16) Uani 1 1 d .
C2 C 0.2053(3) 0.0576(3) 0.2139(3) 0.0408(18) Uani 1 1 d .
C12 C -0.1889(2) 0.0303(3) 0.1335(2) 0.0374(17) Uani 1 1 d .
H12 H -0.189679 -0.001579 0.141557 0.045 Uiso 1 1 calc R
C21 C 0.0975(3) -0.0775(3) 0.2204(3) 0.0412(18) Uani 1 1 d .
H21 H 0.089695 -0.106749 0.207655 0.049 Uiso 1 1 calc R
N1 N 0.1696(3) 0.1550(3) 0.2883(3) 0.077(3) Uani 1 1 d .
C14 C -0.2293(2) 0.1026(3) 0.1219(3) 0.0439(19) Uani 1 1 d .
H14 H -0.257479 0.119591 0.121958 0.053 Uiso 1 1 calc R
C5 C 0.1270(3) 0.1114(3) 0.2318(4) 0.064(3) Uani 1 1 d .
H5 H 0.100535 0.129422 0.239127 0.076 Uiso 1 1 calc R
N6 N -0.2716(2) 0.0337(3) 0.1458(3) 0.058(2) Uani 1 1 d .
N7 N 0.2650(3) -0.0768(3) 0.1153(3) 0.081(3) Uani 1 1 d .
C4 C 0.1683(3) 0.1181(3) 0.2548(3) 0.054(2) Uani 1 1 d .
C3 C 0.2076(3) 0.0921(3) 0.2465(3) 0.047(2) Uani 1 1 d .
H3 H 0.235410 0.097841 0.262961 0.057 Uiso 1 1 calc R
C13 C -0.2289(3) 0.0561(3) 0.1339(3) 0.0448(19) Uani 1 1 d .
C17 C -0.2269(3) 0.1948(3) 0.0906(4) 0.067(3) Uani 1 1 d .
H17A H -0.247329 0.178557 0.068879 0.101 Uiso 1 1 calc GR
H17B H -0.219808 0.225638 0.078524 0.101 Uiso 1 1 calc GR
H17C H -0.242399 0.197645 0.120632 0.101 Uiso 1 1 calc GR
C23 C 0.1118(4) -0.1173(4) 0.2927(3) 0.068(3) Uani 1 1 d .
H23A H 0.102378 -0.144248 0.274333 0.103 Uiso 1 1 calc GR
H23B H 0.091211 -0.114074 0.319410 0.103 Uiso 1 1 calc GR
H23C H 0.143700 -0.121611 0.303437 0.103 Uiso 1 1 calc GR
C18 C 0.2274(3) -0.0539(4) 0.1223(4) 0.073(3) Uani 1 1 d .
H18 H 0.228164 -0.029303 0.144039 0.088 Uiso 1 1 calc R
C8 C 0.2821(3) 0.0318(4) 0.2307(4) 0.067(3) Uani 1 1 d .
H8A H 0.306396 0.012383 0.217141 0.101 Uiso 1 1 calc GR
H8B H 0.275310 0.020954 0.262166 0.101 Uiso 1 1 calc GR
H8C H 0.292664 0.063964 0.231901 0.101 Uiso 1 1 calc GR
C22 C 0.1225(4) -0.0316(4) 0.2860(4) 0.080(3) Uani 1 1 d .
H22A H 0.155797 -0.031889 0.292580 0.120 Uiso 1 1 calc GR
H22B H 0.105327 -0.027625 0.314977 0.120 Uiso 1 1 calc GR
H22C H 0.115337 -0.006062 0.264959 0.120 Uiso 1 1 calc GR
C19 C 0.3081(5) -0.0659(7) 0.1379(7) 0.164(10) Uani 1 1 d .
H19A H 0.304063 -0.038494 0.157401 0.246 Uiso 1 1 calc GR
H19B H 0.331887 -0.059692 0.114465 0.246 Uiso 1 1 calc GR
H19C H 0.317779 -0.092148 0.157063 0.246 Uiso 1 1 calc GR
C20 C 0.2667(6) -0.1121(6) 0.0825(6) 0.153(9) Uani 1 1 d .
H20A H 0.235492 -0.118002 0.070598 0.230 Uiso 1 1 calc GR
H20B H 0.278897 -0.140267 0.096815 0.230 Uiso 1 1 calc GR
H20C H 0.286932 -0.102734 0.056894 0.230 Uiso 1 1 calc GR

loop_
_atom_site_aniso_label
_atom_site_aniso_U_11
_atom_site_aniso_U_22
_atom_site_aniso_U_33
_atom_site_aniso_U_23
_atom_site_aniso_U_13
_atom_site_aniso_U_12
Gd01 0.02909(19) 0.02511(18) 0.02626(19) -0.00139(13) -0.00511(13) -0.00022(13)
O5 0.027(2) 0.027(2) 0.035(3) -0.006(2) -0.007(2) -0.0007(19)
O9 0.025(2) 0.033(3) 0.045(3) -0.003(2) 0.004(2) -0.006(2)
O1 0.038(3) 0.033(3) 0.029(2) -0.008(2) -0.011(2) -0.009(2)
O2 0.034(3) 0.065(4) 0.047(3) -0.018(3) -0.013(2) 0.003(3)
N4 0.028(3) 0.031(3) 0.032(3) -0.009(2) -0.006(2) -0.004(2)
N5 0.030(3) 0.028(3) 0.027(3) -0.003(2) 0.003(2) 0.002(2)
O10 0.039(3) 0.055(3) 0.053(3) -0.016(3) -0.018(3) 0.011(3)
O11 0.057(3) 0.040(3) 0.036(3) 0.002(2) 0.003(3) -0.002(3)
O6 0.044(4) 0.068(5) 0.117(6) 0.013(4) 0.029(4) -0.014(3)
O4 0.100(6) 0.093(6) 0.138(8) -0.083(6) -0.072(6) 0.049(5)
N3 0.032(3) 0.033(3) 0.033(3) -0.009(3) -0.006(2) -0.005(2)
O8 0.034(3) 0.052(3) 0.073(4) 0.011(3) 0.010(3) 0.005(3)
N2 0.034(3) 0.029(3) 0.033(3) -0.004(2) -0.012(3) 0.000(2)
C10 0.032(4) 0.033(4) 0.028(3) -0.003(3) 0.004(3) -0.010(3)
C16 0.028(4) 0.043(4) 0.029(4) -0.005(3) 0.004(3) -0.004(3)
N8 0.061(4) 0.040(4) 0.039(4) 0.015(3) -0.012(3) -0.019(3)
O7 0.027(3) 0.087(5) 0.101(6) 0.004(4) 0.021(3) -0.008(3)
C1 0.039(4) 0.025(3) 0.033(4) -0.008(3) -0.006(3) -0.003(3)
C7 0.052(5) 0.035(4) 0.030(4) -0.006(3) -0.015(3) 0.007(3)
C9 0.024(3) 0.029(4) 0.037(4) 0.002(3) -0.007(3) 0.000(3)
O3 0.091(5) 0.063(4) 0.102(6) -0.038(4) -0.058(5) 0.022(4)
C11 0.032(4) 0.040(4) 0.032(4) -0.003(3) -0.006(3) -0.013(3)
C6 0.049(5) 0.027(4) 0.046(4) -0.006(3) -0.018(4) 0.000(3)
C15 0.037(4) 0.042(4) 0.029(4) -0.005(3) 0.003(3) 0.015(3)
C2 0.038(4) 0.037(4) 0.047(4) 0.000(3) -0.014(3) 0.003(3)
C12 0.035(4) 0.044(4) 0.034(4) -0.006(3) 0.008(3) -0.012(3)
C21 0.049(5) 0.038(4) 0.036(4) 0.008(3) -0.006(3) 0.000(3)
N1 0.073(6) 0.062(5) 0.098(7) -0.048(5) -0.058(5) 0.021(4)
C14 0.022(4) 0.059(5) 0.051(5) 0.006(4) 0.000(3) -0.001(3)
C5 0.049(5) 0.028(4) 0.115(8) 0.004(5) -0.062(5) -0.004(4)
N6 0.037(4) 0.073(6) 0.062(5) -0.003(4) 0.018(3) -0.008(4)
N7 0.047(5) 0.094(7) 0.101(7) -0.045(6) -0.027(5) 0.040(5)
C4 0.056(5) 0.047(5) 0.059(5) -0.019(4) -0.045(4) 0.005(4)
C3 0.045(5) 0.040(4) 0.058(5) -0.007(4) -0.027(4) 0.002(4)
C13 0.032(4) 0.054(5) 0.049(5) -0.001(4) 0.014(3) -0.009(4)
C17 0.044(5) 0.061(6) 0.098(8) 0.032(6) 0.006(5) 0.016(4)
C23 0.082(7) 0.070(7) 0.053(6) 0.026(5) -0.027(5) -0.016(5)
C18 0.053(6) 0.099(8) 0.067(7) -0.023(6) -0.011(5) 0.020(6)
C8 0.051(5) 0.068(6) 0.082(7) -0.004(5) -0.027(5) 0.010(5)
C22 0.103(9) 0.082(8) 0.054(6) -0.004(5) -0.014(6) -0.031(7)
C19 0.073(9) 0.204(19) 0.21(2) -0.131(17) -0.064(11) 0.052(11)
C20 0.132(14) 0.166(16) 0.162(16) -0.095(14) -0.065(12) 0.083(12)

loop_
_atom_type_symbol
_atom_type_description
_atom_type_scat_dispersion_real
_atom_type_scat_dispersion_imag
_atom_type_scat_source
C C 0.0033 0.0016 'International Tables Vol C Tables 4.2.6.8 and 6.1.1.4'
H H 0.0000 0.0000 'International Tables Vol C Tables 4.2.6.8 and 6.1.1.4'
Gd Gd -0.1653 3.9035 'International Tables Vol C Tables 4.2.6.8 and 6.1.1.4'
N N 0.0061 0.0033 'International Tables Vol C Tables 4.2.6.8 and 6.1.1.4'
O O 0.0106 0.0060 'International Tables Vol C Tables 4.2.6.8 and 6.1.1.4'

loop_
_geom_angle_atom_site_label_1
_geom_angle_atom_site_label_2
_geom_angle_atom_site_label_3
_geom_angle
_geom_angle_site_symmetry_1
_geom_angle_site_symmetry_3
O5 Gd01 N5 74.04(16) . 5
O5 Gd01 O10 147.76(17) . .
O5 Gd01 O11 91.91(18) . .
O5 Gd01 N3 84.94(17) . 5
O5 Gd01 N2 63.99(16) . .
O9 Gd01 O5 82.23(16) 5 .
O9 Gd01 N5 68.89(17) 5 5
O9 Gd01 O10 78.21(19) 5 .
O9 Gd01 O11 74.01(17) 5 .
O9 Gd01 N3 131.52(17) 5 5
O9 Gd01 N2 132.17(18) 5 .
O1 Gd01 O5 136.36(16) . .
O1 Gd01 O9 130.49(17) . 5
O1 Gd01 N5 138.54(18) . 5
O1 Gd01 O10 74.96(18) . .
O1 Gd01 O11 75.05(18) . .
O1 Gd01 N3 88.93(17) . 5
O1 Gd01 N2 72.38(17) . .
N5 Gd01 N3 62.62(17) 5 5
N5 Gd01 N2 125.77(17) 5 .
O10 Gd01 N5 75.10(17) . 5
O10 Gd01 N3 89.1(2) . 5
O10 Gd01 N2 145.77(18) . .
O11 Gd01 N5 141.64(18) . 5
O11 Gd01 O10 106.8(2) . .
O11 Gd01 N3 153.16(18) . 5
O11 Gd01 N2 74.36(19) . .
N2 Gd01 N3 80.37(19) . 5
C9 O5 Gd01 121.9(4) . .
C16 O9 Gd01 138.0(5) . 9
C1 O1 Gd01 140.8(5) . .
C2 O2 C8 118.1(6) . .
N5 N4 H4 120.6 . .
C9 N4 H4 120.6 . .
C9 N4 N5 118.8(5) . .
N4 N5 Gd01 113.9(4) . 9
C10 N5 Gd01 132.5(5) . 9
C10 N5 N4 113.5(6) . .
C18 O10 Gd01 129.7(6) . .
C21 O11 Gd01 135.1(5) . .
N2 N3 Gd01 131.6(4) . 9
C9 N3 Gd01 115.3(4) . 9
C9 N3 N2 110.1(5) . .
C15 O8 C17 115.9(6) . .
N3 N2 Gd01 117.0(4) . .
C7 N2 Gd01 129.1(5) . .
C7 N2 N3 112.5(6) . .
N5 C10 H10 117.9 . .
N5 C10 C11 124.2(6) . .
C11 C10 H10 117.9 . .
O9 C16 C11 124.7(7) . .
O9 C16 C15 119.5(7) . .
C11 C16 C15 115.7(6) . .
C21 N8 C23 122.0(7) . .
C21 N8 C22 120.6(7) . .
C23 N8 C22 117.3(7) . .
O1 C1 C6 123.7(6) . .
O1 C1 C2 119.8(7) . .
C2 C1 C6 116.4(6) . .
N2 C7 H7 116.3 . .
N2 C7 C6 127.4(7) . .
C6 C7 H7 116.3 . .
O5 C9 N4 115.7(6) . .
O5 C9 N3 126.5(6) . .
N3 C9 N4 117.7(6) . .
C16 C11 C10 121.9(6) . .
C12 C11 C10 116.4(7) . .
C12 C11 C16 121.4(7) . .
C1 C6 C7 123.3(6) . .
C5 C6 C1 120.6(7) . .
C5 C6 C7 116.1(7) . .
O8 C15 C16 111.9(6) . .
C14 C15 O8 125.8(7) . .
C14 C15 C16 122.3(7) . .
O2 C2 C1 113.4(6) . .
C3 C2 O2 123.7(7) . .
C3 C2 C1 122.9(7) . .
C11 C12 H12 120.3 . .
C13 C12 C11 119.4(7) . .
C13 C12 H12 120.3 . .
O11 C21 N8 124.4(8) . .
O11 C21 H21 117.8 . .
N8 C21 H21 117.8 . .
O4 N1 O3 122.9(7) . .
O4 N1 C4 119.5(7) . .
O3 N1 C4 117.5(8) . .
C15 C14 H14 120.5 . .
C15 C14 C13 119.0(7) . .
C13 C14 H14 120.5 . .
C6 C5 H5 120.8 . .
C4 C5 C6 118.4(9) . .
C4 C5 H5 120.8 . .
O6 N6 C13 119.9(8) . .
O7 N6 O6 121.5(7) . .
O7 N6 C13 118.4(8) . .
C18 N7 C19 123.1(10) . .
C18 N7 C20 120.8(10) . .
C20 N7 C19 115.9(10) . .
C5 C4 N1 116.8(8) . .
C5 C4 C3 123.4(8) . .
C3 C4 N1 119.8(7) . .
C2 C3 C4 118.3(7) . .
C2 C3 H3 120.9 . .
C4 C3 H3 120.9 . .
C12 C13 C14 122.1(7) . .
C12 C13 N6 118.6(8) . .
C14 C13 N6 119.3(7) . .
O8 C17 H17A 109.5 . .
O8 C17 H17B 109.5 . .
O8 C17 H17C 109.5 . .
H17A C17 H17B 109.5 . .
H17A C17 H17C 109.5 . .
H17B C17 H17C 109.5 . .
N8 C23 H23A 109.5 . .
N8 C23 H23B 109.5 . .
N8 C23 H23C 109.5 . .
H23A C23 H23B 109.5 . .
H23A C23 H23C 109.5 . .
H23B C23 H23C 109.5 . .
O10 C18 N7 124.2(10) . .
O10 C18 H18 117.9 . .
N7 C18 H18 117.9 . .
O2 C8 H8A 109.5 . .
O2 C8 H8B 109.5 . .
O2 C8 H8C 109.5 . .
H8A C8 H8B 109.5 . .
H8A C8 H8C 109.5 . .
H8B C8 H8C 109.5 . .
N8 C22 H22A 109.5 . .
N8 C22 H22B 109.5 . .
N8 C22 H22C 109.5 . .
H22A C22 H22B 109.5 . .
H22A C22 H22C 109.5 . .
H22B C22 H22C 109.5 . .
N7 C19 H19A 109.5 . .
N7 C19 H19B 109.5 . .
N7 C19 H19C 109.5 . .
H19A C19 H19B 109.5 . .
H19A C19 H19C 109.5 . .
H19B C19 H19C 109.5 . .
N7 C20 H20A 109.5 . .
N7 C20 H20B 109.5 . .
N7 C20 H20C 109.5 . .
H20A C20 H20B 109.5 . .
H20A C20 H20C 109.5 . .
H20B C20 H20C 109.5 . .

loop_
_geom_bond_atom_site_label_1
_geom_bond_atom_site_label_2
_geom_bond_distance
_geom_bond_site_symmetry_2
Gd01 O5 2.338(4) .
Gd01 O9 2.327(5) 5
Gd01 O1 2.280(4) .
Gd01 N5 2.549(5) 5
Gd01 O10 2.397(5) .
Gd01 O11 2.389(5) .
Gd01 N3 2.562(6) 5
Gd01 N2 2.549(6) .
O5 C9 1.267(8) .
O9 C16 1.277(8) .
O1 C1 1.282(8) .
O2 C2 1.374(9) .
O2 C8 1.416(10) .
N4 H4 0.8800 .
N4 N5 1.397(8) .
N4 C9 1.360(8) .
N5 C10 1.285(9) .
O10 C18 1.233(11) .
O11 C21 1.242(9) .
O6 N6 1.236(10) .
O4 N1 1.232(11) .
N3 N2 1.408(8) .
N3 C9 1.334(9) .
O8 C15 1.377(9) .
O8 C17 1.455(10) .
N2 C7 1.282(9) .
C10 H10 0.9500 .
C10 C11 1.446(10) .
C16 C11 1.406(10) .
C16 C15 1.462(10) .
N8 C21 1.312(10) .
N8 C23 1.454(10) .
N8 C22 1.476(12) .
O7 N6 1.224(10) .
C1 C6 1.431(10) .
C1 C2 1.431(10) .
C7 H7 0.9500 .
C7 C6 1.453(10) .
O3 N1 1.242(10) .
C11 C12 1.399(10) .
C6 C5 1.420(12) .
C15 C14 1.351(11) .
C2 C3 1.372(11) .
C12 H12 0.9500 .
C12 C13 1.376(11) .
C21 H21 0.9500 .
N1 C4 1.442(10) .
C14 H14 0.9500 .
C14 C13 1.387(12) .
C5 H5 0.9500 .
C5 C4 1.379(10) .
N6 C13 1.435(10) .
N7 C18 1.288(12) .
N7 C19 1.442(14) .
N7 C20 1.393(15) .
C4 C3 1.382(12) .
C3 H3 0.9500 .
C17 H17A 0.9800 .
C17 H17B 0.9800 .
C17 H17C 0.9800 .
C23 H23A 0.9800 .
C23 H23B 0.9800 .
C23 H23C 0.9800 .
C18 H18 0.9500 .
C8 H8A 0.9800 .
C8 H8B 0.9800 .
C8 H8C 0.9800 .
C22 H22A 0.9800 .
C22 H22B 0.9800 .
C22 H22C 0.9800 .
C19 H19A 0.9800 .
C19 H19B 0.9800 .
C19 H19C 0.9800 .
C20 H20A 0.9800 .
C20 H20B 0.9800 .
C20 H20C 0.9800 .
